data_7119990
loop_
_publ_author_name
'Zottnick, Sven H.'
'Finze, Maik'
'M\"uller-Buschbaum, Klaus'

_publ_section_title
;
 Transformation of the ionic liquid [EMIM][B(CN)4] into anionic and
 neutral lanthanum tetracyanoborate coordination polymers by ionothermal
 reactions.
;
_journal_issue 37
_journal_name_full 'Chemical communications (Cambridge, England)'
_journal_page_first 5193
_journal_page_last 5195
_journal_paper_doi 10.1039/c7cc01378g
_journal_volume 53
_journal_year 2017
_chemical_formula_moiety 'C4 H8 B La N6 O10'
_chemical_formula_sum 'C4 H8 B La N6 O10'
_chemical_formula_weight 449.88
_space_group_crystal_system monoclinic
_space_group_IT_number 14
_space_group_name_Hall '-P 2ybc'
_space_group_name_H-M_alt 'P 1 21/c 1'
_symmetry_space_group_name_Hall '-P 2ybc'
_symmetry_space_group_name_H-M 'P 1 21/c 1'
_atom_sites_solution_hydrogens difmap
_atom_sites_solution_primary direct
_audit_creation_date 2015-04-16
_audit_creation_method
;
Olex2 1.2
(compiled 2015.01.12 svn.r3133 for OlexSys, GUI svn.r4987)
;
_audit_update_record
;
2017-02-15 deposited with the CCDC.
2017-04-20 downloaded from the CCDC.
;
_cell_angle_alpha 90
_cell_angle_beta 111.77(3)
_cell_angle_gamma 90
_cell_formula_units_Z 4
_cell_length_a 11.902(2)
_cell_length_b 11.629(2)
_cell_length_c 10.850(2)
_cell_measurement_reflns_used 9933
_cell_measurement_temperature 100
_cell_measurement_theta_max 27.820
_cell_measurement_theta_min 2.542
_cell_volume 1394.6(5)
_computing_cell_refinement 'SAINT v8.34A (Bruker, 2013)'
_computing_data_reduction 'SAINT v8.34A (Bruker, 2013)'
_computing_molecular_graphics 'Olex2 (Dolomanov et al., 2009)'
_computing_publication_material 'Olex2 (Dolomanov et al., 2009)'
_computing_structure_refinement 'XL (Sheldrick, 2008)'
_computing_structure_solution 'XT (Sheldrick, 2015)'
_diffrn_ambient_temperature 100
_diffrn_measured_fraction_theta_full 1.000
_diffrn_measured_fraction_theta_max 0.910
_diffrn_measurement_device_type 'Bruker APEX-II CCD'
_diffrn_measurement_method '\w scans'
_diffrn_radiation_type MoK\a
_diffrn_radiation_wavelength 0.71073
_diffrn_reflns_av_R_equivalents 0.0315
_diffrn_reflns_av_unetI/netI 0.0234
_diffrn_reflns_Laue_measured_fraction_full 1.000
_diffrn_reflns_Laue_measured_fraction_max 0.910
_diffrn_reflns_limit_h_max 15
_diffrn_reflns_limit_h_min -15
_diffrn_reflns_limit_k_max 15
_diffrn_reflns_limit_k_min -15
_diffrn_reflns_limit_l_max 14
_diffrn_reflns_limit_l_min -13
_diffrn_reflns_number 18300
_diffrn_reflns_point_group_measured_fraction_full 1.000
_diffrn_reflns_point_group_measured_fraction_max 0.910
_diffrn_reflns_theta_full 25.242
_diffrn_reflns_theta_max 27.999
_diffrn_reflns_theta_min 2.542
_diffrn_standards_number 0
_exptl_absorpt_coefficient_mu 3.126
_exptl_absorpt_correction_T_max 0.7456
_exptl_absorpt_correction_T_min 0.6253
_exptl_absorpt_correction_type multi-scan
_exptl_absorpt_process_details
;
SADABS-2014/4 (Bruker,2014/4) was used for absorption correction.
wR2(int) was 0.0604 before and 0.0403 after correction.
The Ratio of minimum to maximum transmission is 0.8387.
The \l/2 correction factor is 0.00150.
;
_exptl_crystal_colour 'clear light colourless'
_exptl_crystal_colour_lustre clear
_exptl_crystal_colour_modifier light
_exptl_crystal_colour_primary colourless
_exptl_crystal_density_diffrn 2.143
_exptl_crystal_description block
_exptl_crystal_F_000 864
_exptl_crystal_size_max 0.131
_exptl_crystal_size_mid 0.093
_exptl_crystal_size_min 0.059
_refine_diff_density_max 0.809
_refine_diff_density_min -0.863
_refine_diff_density_rms 0.102
_refine_ls_extinction_method none
_refine_ls_goodness_of_fit_ref 1.034
_refine_ls_hydrogen_treatment constr
_refine_ls_matrix_type full
_refine_ls_number_parameters 203
_refine_ls_number_reflns 3061
_refine_ls_number_restraints 0
_refine_ls_restrained_S_all 1.034
_refine_ls_R_factor_all 0.0254
_refine_ls_R_factor_gt 0.0202
_refine_ls_shift/su_max 0.001
_refine_ls_shift/su_mean 0.000
_refine_ls_structure_factor_coef Fsqd
_refine_ls_weighting_details 'w=1/[\s^2^(Fo^2^)+(0.0195P)^2^+2.2769P] where P=(Fo^2^+2Fc^2^)/3'
_refine_ls_weighting_scheme calc
_refine_ls_wR_factor_gt 0.0443
_refine_ls_wR_factor_ref 0.0460
_reflns_Friedel_coverage 0.000
_reflns_number_gt 2704
_reflns_number_total 3061
_reflns_threshold_expression 'I > 2\s(I)'
_cod_data_source_file c7cc01378g2.cif
_cod_data_source_block La_NO3_B_CN4_H2O
_cod_depositor_comments 'Adding full bibliography for 7119990--7119991.cif.'
_cod_original_cell_volume 1394.7(6)
_cod_database_code 7119990
_shelxl_version_number 2014/6
_shelx_space_group_comment
;
The symmetry employed for this shelxl refinement is uniquely defined
by the following loop, which should always be used as a source of
symmetry information in preference to the above space-group names.
They are only intended as comments.
;
_olex2_refinement_description
;
1. Fixed Uiso
 At 1.5 times of:
  All O(H,H) groups
2.a Rotating group:
 O9(H9A,H9B), O8(H8A,H8B), O10(H10A,H10B), O7(H7A,H7B)
;
_olex2_submission_special_instructions 'No special instructions were received'

loop_
_space_group_symop_operation_xyz
'x, y, z'
'-x, y+1/2, -z+1/2'
'-x, -y, -z'
'x, -y-1/2, z-1/2'

loop_
_atom_site_label
_atom_site_type_symbol
_atom_site_fract_x
_atom_site_fract_y
_atom_site_fract_z
_atom_site_U_iso_or_equiv
_atom_site_adp_type
_atom_site_occupancy
_atom_site_site_symmetry_order
_atom_site_calc_flag
_atom_site_refinement_flags_posn
La1 La 0.21435(2) 0.58316(2) 0.30968(2) 0.00678(5) Uani 1 1 d .
O2 O 0.35287(16) 0.71406(16) 0.23274(18) 0.0117(4) Uani 1 1 d .
O5 O -0.01601(17) 0.67834(17) 0.18575(18) 0.0151(4) Uani 1 1 d .
O9 O 0.19521(16) 0.78727(15) 0.38217(18) 0.0113(4) Uani 1 1 d .
H9A H 0.2663 0.8225 0.4118 0.017 Uiso 1 1 d GR
H9B H 0.1666 0.7878 0.4468 0.017 Uiso 1 1 d GR
O8 O 0.09091(16) 0.56794(16) 0.45214(18) 0.0124(4) Uani 1 1 d .
H8A H 0.0739 0.4976 0.4591 0.019 Uiso 1 1 d GR
H8B H 0.0255 0.6060 0.4168 0.019 Uiso 1 1 d GR
O10 O 0.35755(17) 0.60047(16) 0.55183(18) 0.0133(4) Uani 1 1 d .
H10A H 0.4059 0.5436 0.5719 0.020 Uiso 1 1 d GR
H10B H 0.3166 0.6008 0.6015 0.020 Uiso 1 1 d GR
O1 O 0.44759(17) 0.56530(16) 0.34280(18) 0.0139(4) Uani 1 1 d .
O4 O 0.11034(16) 0.68182(17) 0.08587(18) 0.0139(4) Uani 1 1 d .
O7 O 0.04159(17) 0.43850(17) 0.19827(19) 0.0172(4) Uani 1 1 d .
H7A H -0.0341 0.4436 0.1985 0.026 Uiso 1 1 d GR
H7B H 0.0474 0.3751 0.1531 0.026 Uiso 1 1 d GR
O3 O 0.54855(17) 0.70141(18) 0.29022(19) 0.0163(4) Uani 1 1 d .
O6 O -0.06826(17) 0.75745(18) -0.00938(19) 0.0191(4) Uani 1 1 d .
N6 N 0.0057(2) 0.70728(19) 0.0858(2) 0.0107(5) Uani 1 1 d .
N5 N 0.4538(2) 0.6611(2) 0.2889(2) 0.0114(5) Uani 1 1 d .
N2 N 0.1999(2) 0.0267(2) 0.2061(2) 0.0157(5) Uani 1 1 d .
N4 N 0.5703(2) 0.1284(2) 0.5179(2) 0.0137(5) Uani 1 1 d .
N3 N 0.2530(2) 0.0404(2) 0.6197(2) 0.0128(5) Uani 1 1 d .
N1 N 0.2783(2) 0.3733(2) 0.3979(2) 0.0128(5) Uani 1 1 d .
C3 C 0.2824(2) 0.0879(2) 0.5448(3) 0.0096(5) Uani 1 1 d .
C1 C 0.2934(2) 0.2772(2) 0.4146(2) 0.0107(5) Uani 1 1 d .
C2 C 0.2551(2) 0.0766(2) 0.2992(3) 0.0105(5) Uani 1 1 d .
C4 C 0.4677(2) 0.1327(2) 0.4812(2) 0.0098(5) Uani 1 1 d .
B1 B 0.3244(3) 0.1437(3) 0.4345(3) 0.0092(6) Uani 1 1 d .

loop_
_atom_site_aniso_label
_atom_site_aniso_U_11
_atom_site_aniso_U_22
_atom_site_aniso_U_33
_atom_site_aniso_U_23
_atom_site_aniso_U_13
_atom_site_aniso_U_12
La1 0.00871(8) 0.00553(8) 0.00675(8) 0.00038(6) 0.00361(5) 0.00062(6)
O2 0.0098(9) 0.0127(9) 0.0129(9) 0.0019(8) 0.0045(8) 0.0018(8)
O5 0.0166(10) 0.0182(10) 0.0132(9) 0.0037(8) 0.0088(8) 0.0006(8)
O9 0.0112(9) 0.0107(9) 0.0139(9) -0.0019(8) 0.0069(8) -0.0017(7)
O8 0.0119(9) 0.0118(10) 0.0144(9) 0.0040(8) 0.0058(8) 0.0014(8)
O10 0.0130(9) 0.0137(10) 0.0129(9) 0.0000(8) 0.0043(8) 0.0053(8)
O1 0.0133(10) 0.0140(10) 0.0148(9) 0.0043(8) 0.0056(8) 0.0034(8)
O4 0.0093(9) 0.0214(11) 0.0124(9) 0.0044(8) 0.0057(7) 0.0038(8)
O7 0.0138(10) 0.0167(11) 0.0194(10) -0.0075(8) 0.0044(8) -0.0020(8)
O3 0.0094(9) 0.0257(11) 0.0152(10) -0.0031(9) 0.0062(8) -0.0054(8)
O6 0.0133(10) 0.0233(11) 0.0176(10) 0.0129(9) 0.0021(8) 0.0039(9)
N6 0.0100(11) 0.0103(11) 0.0111(11) 0.0015(9) 0.0031(9) -0.0016(9)
N5 0.0122(12) 0.0151(12) 0.0076(10) -0.0023(9) 0.0045(9) -0.0003(9)
N2 0.0157(12) 0.0176(13) 0.0133(12) -0.0010(10) 0.0046(10) 0.0003(10)
N4 0.0153(13) 0.0104(11) 0.0148(12) -0.0016(10) 0.0047(10) -0.0007(10)
N3 0.0149(12) 0.0101(11) 0.0141(12) -0.0004(10) 0.0061(10) 0.0005(9)
N1 0.0136(12) 0.0108(12) 0.0133(11) 0.0010(10) 0.0042(9) 0.0001(9)
C3 0.0111(12) 0.0054(12) 0.0104(12) -0.0029(11) 0.0020(10) 0.0006(10)
C1 0.0111(13) 0.0141(14) 0.0072(12) -0.0013(10) 0.0038(10) -0.0018(11)
C2 0.0108(12) 0.0108(13) 0.0119(13) 0.0030(11) 0.0063(10) 0.0013(11)
C4 0.0169(15) 0.0042(12) 0.0090(12) 0.0002(10) 0.0054(11) -0.0007(11)
B1 0.0106(14) 0.0084(14) 0.0077(13) 0.0019(11) 0.0023(11) 0.0014(11)

loop_
_atom_type_symbol
_atom_type_description
_atom_type_scat_dispersion_real
_atom_type_scat_dispersion_imag
_atom_type_scat_source
C C 0.0033 0.0016 'International Tables Vol C Tables 4.2.6.8 and 6.1.1.4'
H H 0.0000 0.0000 'International Tables Vol C Tables 4.2.6.8 and 6.1.1.4'
B B 0.0013 0.0007 'International Tables Vol C Tables 4.2.6.8 and 6.1.1.4'
La La -0.2871 2.4523 'International Tables Vol C Tables 4.2.6.8 and 6.1.1.4'
N N 0.0061 0.0033 'International Tables Vol C Tables 4.2.6.8 and 6.1.1.4'
O O 0.0106 0.0060 'International Tables Vol C Tables 4.2.6.8 and 6.1.1.4'

loop_
_geom_angle_atom_site_label_1
_geom_angle_atom_site_label_2
_geom_angle_atom_site_label_3
_geom_angle
_geom_angle_site_symmetry_1
_geom_angle_site_symmetry_3
O2 La1 O5 103.85(6) . .
O2 La1 O1 48.50(6) . .
O2 La1 N3 75.95(7) . 4_565
O2 La1 N1 121.87(6) . .
O9 La1 O2 72.07(6) . .
O9 La1 O5 66.04(6) . .
O9 La1 O10 73.13(6) . .
O9 La1 O1 103.84(6) . .
O9 La1 O4 78.86(6) . .
O9 La1 O7 127.35(6) . .
O9 La1 N3 142.95(6) . 4_565
O9 La1 N1 143.40(6) . .
O8 La1 O2 145.85(6) . .
O8 La1 O5 68.25(6) . .
O8 La1 O9 74.57(6) . .
O8 La1 O10 72.00(6) . .
O8 La1 O1 136.89(6) . .
O8 La1 O4 115.51(6) . .
O8 La1 O7 72.26(6) . .
O8 La1 N3 137.94(7) . 4_565
O8 La1 N1 82.34(6) . .
O10 La1 O2 91.34(6) . .
O10 La1 O5 128.66(6) . .
O10 La1 O1 66.69(6) . .
O10 La1 O7 130.10(6) . .
O10 La1 N3 126.30(7) . 4_565
O10 La1 N1 72.91(6) . .
O1 La1 O5 151.66(6) . .
O1 La1 N3 66.22(7) . 4_565
O4 La1 O2 64.70(6) . .
O4 La1 O5 47.27(6) . .
O4 La1 O10 147.79(6) . .
O4 La1 O1 106.02(6) . .
O4 La1 O7 80.01(7) . .
O4 La1 N3 70.81(7) . 4_565
O4 La1 N1 137.42(7) . .
O7 La1 O2 136.11(6) . .
O7 La1 O5 64.17(6) . .
O7 La1 O1 128.26(6) . .
O7 La1 N3 68.06(7) . 4_565
O7 La1 N1 68.82(7) . .
N3 La1 O5 105.01(7) 4_565 .
N1 La1 O5 129.99(6) . .
N1 La1 O1 74.49(6) . .
N1 La1 N3 70.99(7) . 4_565
N5 O2 La1 99.21(14) . .
N6 O5 La1 92.43(14) . .
La1 O9 H9A 111.2 . .
La1 O9 H9B 110.9 . .
H9A O9 H9B 107.7 . .
La1 O8 H8A 109.6 . .
La1 O8 H8B 109.5 . .
H8A O8 H8B 109.3 . .
La1 O10 H10A 109.4 . .
La1 O10 H10B 109.4 . .
H10A O10 H10B 109.5 . .
N5 O1 La1 96.02(14) . .
N6 O4 La1 103.47(14) . .
La1 O7 H7A 125.3 . .
La1 O7 H7B 125.4 . .
H7A O7 H7B 109.4 . .
O5 N6 O4 116.8(2) . .
O6 N6 O5 122.9(2) . .
O6 N6 O4 120.3(2) . .
O1 N5 O2 115.7(2) . .
O3 N5 O2 121.4(2) . .
O3 N5 O1 122.9(2) . .
C3 N3 La1 172.3(2) . 4_566
C1 N1 La1 168.2(2) . .
N3 C3 B1 175.0(3) . .
N1 C1 B1 175.1(3) . .
N2 C2 B1 175.3(3) . .
N4 C4 B1 177.2(3) . .
C1 B1 C3 112.2(2) . .
C1 B1 C2 109.7(2) . .
C1 B1 C4 106.7(2) . .
C2 B1 C3 107.0(2) . .
C4 B1 C3 109.0(2) . .
C4 B1 C2 112.3(2) . .

loop_
_geom_bond_atom_site_label_1
_geom_bond_atom_site_label_2
_geom_bond_distance
_geom_bond_site_symmetry_2
La1 O2 2.5987(18) .
La1 O5 2.796(2) .
La1 O9 2.5373(18) .
La1 O8 2.5028(18) .
La1 O10 2.555(2) .
La1 O1 2.6719(19) .
La1 O4 2.5527(19) .
La1 O7 2.584(2) .
La1 N3 2.689(2) 4_565
La1 N1 2.629(2) .
O2 N5 1.285(3) .
O5 N6 1.250(3) .
O9 H9A 0.8862 .
O9 H9B 0.8860 .
O8 H8A 0.8530 .
O8 H8B 0.8533 .
O10 H10A 0.8497 .
O10 H10B 0.8504 .
O1 N5 1.273(3) .
O4 N6 1.280(3) .
O7 H7A 0.9031 .
O7 H7B 0.9027 .
O3 N5 1.216(3) .
O6 N6 1.228(3) .
N2 C2 1.140(4) .
N4 C4 1.137(3) .
N3 La1 2.689(2) 4_566
N3 C3 1.139(3) .
N1 C1 1.135(3) .
C3 B1 1.595(4) .
C1 B1 1.592(4) .
C2 B1 1.595(4) .
C4 B1 1.593(4) .
